data_4078066
loop_
_publ_author_name
'Blasberg, Florian'
'Bolte, Michael'
'Lerner, Hans-Wolfram'
'Wagner, Matthias'

_publ_section_title
;
 Mononuclear (O,O&#x2032; orN,N&#x2032;) and Heterodinuclear (O,O&#x2032;
 andN,N&#x2032;) Transition-Metal Complexes ofortho-Quinoid
 Bis(pyrazol-1-yl)methane Ligands
;
_journal_issue 8
_journal_name_full Organometallics
_journal_page_first 3213
_journal_paper_doi 10.1021/om3000746
_journal_volume 31
_journal_year 2012
_chemical_formula_moiety '2(C27 H33 Cl2 Ir N4 O2 Pd), 2(C4 H8 O), H2 O'
_chemical_formula_sum 'C31 H42 Cl2 Ir N4 O3.5 Pd'
_chemical_formula_weight 896.19
_chemical_name_systematic ?
_space_group_IT_number 15
_symmetry_cell_setting monoclinic
_symmetry_space_group_name_Hall '-C 2yc'
_symmetry_space_group_name_H-M 'C 1 2/c 1'
_atom_sites_solution_hydrogens geom
_atom_sites_solution_primary direct
_atom_sites_solution_secondary difmap
_audit_creation_method SHELXL-97
_cell_angle_alpha 90.00
_cell_angle_beta 102.434(3)
_cell_angle_gamma 90.00
_cell_formula_units_Z 8
_cell_length_a 21.5132(8)
_cell_length_b 14.3154(3)
_cell_length_c 22.5580(8)
_cell_measurement_reflns_used 31563
_cell_measurement_temperature 173(2)
_cell_measurement_theta_max 26.0
_cell_measurement_theta_min 3.2
_cell_volume 6784.2(4)
_computing_cell_refinement 'X-Area (Stoe & Cie, 2001)'
_computing_data_collection 'X-Area (Stoe & Cie, 2001)'
_computing_data_reduction 'X-Area (Stoe & Cie, 2001)'
_computing_molecular_graphics 'XP (Sheldrick, 2008)'
_computing_structure_refinement 'SHELXL-97 (Sheldrick, 1997)'
_computing_structure_solution 'SHELXS-97 (Sheldrick, 1990)'
_diffrn_ambient_temperature 173(2)
_diffrn_measured_fraction_theta_full 0.997
_diffrn_measured_fraction_theta_max 0.986
_diffrn_measurement_device_type 'STOE IPDS II two-circle-diffractometer'
_diffrn_measurement_method \w
_diffrn_radiation_monochromator graphite
_diffrn_radiation_source 'fine-focus sealed tube'
_diffrn_radiation_type MoK\a
_diffrn_radiation_wavelength 0.71073
_diffrn_reflns_av_R_equivalents 0.0661
_diffrn_reflns_av_sigmaI/netI 0.0418
_diffrn_reflns_limit_h_max 26
_diffrn_reflns_limit_h_min -26
_diffrn_reflns_limit_k_max 14
_diffrn_reflns_limit_k_min -17
_diffrn_reflns_limit_l_max 27
_diffrn_reflns_limit_l_min -27
_diffrn_reflns_number 32784
_diffrn_reflns_theta_full 25.00
_diffrn_reflns_theta_max 25.65
_diffrn_reflns_theta_min 3.24
_diffrn_standards_number 0
_exptl_absorpt_coefficient_mu 4.645
_exptl_absorpt_correction_T_max 0.5425
_exptl_absorpt_correction_T_min 0.2932
_exptl_absorpt_correction_type multi-scan
_exptl_absorpt_process_details 'MULABS (Spek, 2003; Blessing, 1995)'
_exptl_crystal_colour red
_exptl_crystal_density_diffrn 1.755
_exptl_crystal_density_method 'not measured'
_exptl_crystal_description block
_exptl_crystal_F_000 3528
_exptl_crystal_size_max 0.35
_exptl_crystal_size_mid 0.20
_exptl_crystal_size_min 0.15
_refine_diff_density_max 0.610
_refine_diff_density_min -1.498
_refine_diff_density_rms 0.112
_refine_ls_extinction_method none
_refine_ls_goodness_of_fit_ref 1.024
_refine_ls_hydrogen_treatment mixed
_refine_ls_matrix_type full
_refine_ls_number_parameters 407
_refine_ls_number_reflns 6348
_refine_ls_number_restraints 1
_refine_ls_restrained_S_all 1.024
_refine_ls_R_factor_all 0.0452
_refine_ls_R_factor_gt 0.0344
_refine_ls_shift/su_max 0.002
_refine_ls_shift/su_mean 0.000
_refine_ls_structure_factor_coef Fsqd
_refine_ls_weighting_details 'calc w=1/[\s^2^(Fo^2^)+(0.0437P)^2^+0.0000P] where P=(Fo^2^+2Fc^2^)/3'
_refine_ls_weighting_scheme calc
_refine_ls_wR_factor_gt 0.0722
_refine_ls_wR_factor_ref 0.0753
_reflns_number_gt 5347
_reflns_number_total 6348
_reflns_threshold_expression >2sigma(I)
_cod_data_source_file om3000746_si_002.cif
_cod_data_source_block 16
_cod_depositor_comments
;
The following automatic conversions were performed:

'_symmetry_cell_setting' value 'Monoclinic' changed to 'monoclinic'
according to /home/saulius/struct/CIF-dictionaries/cif_core.dic
dictionary named 'cif_core.dic' version 2.4.1 from 2010-06-29.

Automatic conversion script
Id: cif_fix_values 1715 2011-07-08 13:25:40Z adriana 
;
_cod_original_sg_symbol_H-M C2/c
_cod_original_formula_sum 'C31 H42 Cl2 Ir N4 O3.50 Pd'
_cod_database_code 4078066

loop_
_symmetry_equiv_pos_as_xyz
'x, y, z'
'-x, y, -z+1/2'
'x+1/2, y+1/2, z'
'-x+1/2, y+1/2, -z+1/2'
'-x, -y, -z'
'x, -y, z-1/2'
'-x+1/2, -y+1/2, -z'
'x+1/2, -y+1/2, z-1/2'

loop_
_atom_site_label
_atom_site_type_symbol
_atom_site_fract_x
_atom_site_fract_y
_atom_site_fract_z
_atom_site_U_iso_or_equiv
_atom_site_adp_type
_atom_site_occupancy
_atom_site_symmetry_multiplicity
_atom_site_calc_flag
_atom_site_refinement_flags
_atom_site_disorder_assembly
_atom_site_disorder_group
Ir1 Ir 0.621395(9) 0.850810(14) 0.412857(8) 0.02831(7) Uani 1 1 d . . .
Pd1 Pd 0.747021(18) 0.78245(3) 0.140413(15) 0.02657(9) Uani 1 1 d . . .
Cl1 Cl 0.79294(6) 0.92162(9) 0.17539(6) 0.0369(3) Uani 1 1 d . . .
Cl2 Cl 0.66251(6) 0.86176(10) 0.08413(5) 0.0375(3) Uani 1 1 d . . .
C1 C 0.7349(2) 0.6023(3) 0.21423(19) 0.0257(9) Uani 1 1 d . . .
H1 H 0.7343 0.5413 0.2356 0.031 Uiso 1 1 calc R . .
N1 N 0.70997(19) 0.5856(3) 0.14996(16) 0.0266(8) Uani 1 1 d . . .
N2 N 0.7087(2) 0.6560(3) 0.10874(17) 0.0297(9) Uani 1 1 d . . .
C3 C 0.6789(3) 0.6208(4) 0.0551(2) 0.0336(11) Uani 1 1 d . . .
C4 C 0.6601(3) 0.5297(4) 0.0627(2) 0.0363(12) Uani 1 1 d . . .
H4 H 0.6376 0.4898 0.0318 0.044 Uiso 1 1 calc R . .
C5 C 0.6802(3) 0.5079(4) 0.1232(2) 0.0334(11) Uani 1 1 d . . .
C6 C 0.6716(3) 0.6740(4) -0.0031(2) 0.0448(14) Uani 1 1 d . . .
H6A H 0.6264 0.6857 -0.0199 0.067 Uiso 1 1 calc R . .
H6B H 0.6895 0.6375 -0.0322 0.067 Uiso 1 1 calc R . .
H6C H 0.6942 0.7337 0.0046 0.067 Uiso 1 1 calc R . .
C7 C 0.6747(3) 0.4208(4) 0.1574(3) 0.0437(13) Uani 1 1 d . . .
H7A H 0.7149 0.3862 0.1636 0.066 Uiso 1 1 calc R . .
H7B H 0.6403 0.3822 0.1343 0.066 Uiso 1 1 calc R . .
H7C H 0.6654 0.4366 0.1968 0.066 Uiso 1 1 calc R . .
N11 N 0.80133(19) 0.6309(3) 0.22268(16) 0.0266(8) Uani 1 1 d . . .
N12 N 0.8179(2) 0.7088(3) 0.19437(17) 0.0290(9) Uani 1 1 d . . .
C13 C 0.8819(2) 0.7103(4) 0.2062(2) 0.0358(11) Uani 1 1 d . . .
C14 C 0.9047(3) 0.6324(4) 0.2414(3) 0.0410(13) Uani 1 1 d . . .
H14 H 0.9482 0.6169 0.2563 0.049 Uiso 1 1 calc R . .
C15 C 0.8536(2) 0.5824(4) 0.2506(2) 0.0361(11) Uani 1 1 d . . .
C16 C 0.9186(3) 0.7819(5) 0.1810(3) 0.0482(14) Uani 1 1 d . . .
H16A H 0.8949 0.8006 0.1406 0.072 Uiso 1 1 calc R . .
H16B H 0.9599 0.7561 0.1779 0.072 Uiso 1 1 calc R . .
H16C H 0.9251 0.8365 0.2078 0.072 Uiso 1 1 calc R . .
C17 C 0.8506(3) 0.4924(5) 0.2827(3) 0.0503(15) Uani 1 1 d . . .
H17A H 0.8336 0.5032 0.3191 0.075 Uiso 1 1 calc R . .
H17B H 0.8934 0.4656 0.2945 0.075 Uiso 1 1 calc R . .
H17C H 0.8228 0.4488 0.2557 0.075 Uiso 1 1 calc R . .
C21 C 0.6936(2) 0.6701(3) 0.2410(2) 0.0269(10) Uani 1 1 d . . .
C22 C 0.7149(2) 0.6983(4) 0.3013(2) 0.0288(10) Uani 1 1 d . . .
H22 H 0.7561 0.6811 0.3234 0.035 Uiso 1 1 calc R . .
O23 O 0.69111(17) 0.7813(3) 0.38666(15) 0.0343(8) Uani 1 1 d . . .
C23 C 0.6748(2) 0.7517(4) 0.3281(2) 0.0285(10) Uani 1 1 d . . .
O24 O 0.57875(17) 0.8270(3) 0.32645(14) 0.0334(8) Uani 1 1 d . . .
C24 C 0.6144(2) 0.7765(3) 0.2960(2) 0.0282(10) Uani 1 1 d . . .
C25 C 0.5933(2) 0.7489(4) 0.2359(2) 0.0317(11) Uani 1 1 d . . .
H25 H 0.5524 0.7668 0.2136 0.038 Uiso 1 1 calc R . .
C26 C 0.6328(2) 0.6952(4) 0.2092(2) 0.0299(10) Uani 1 1 d . . .
H26 H 0.6184 0.6749 0.1684 0.036 Uiso 1 1 calc R . .
C31 C 0.5586(3) 0.9465(4) 0.4447(2) 0.0378(12) Uani 1 1 d . . .
C32 C 0.6231(3) 0.9822(4) 0.4577(2) 0.0357(12) Uani 1 1 d . . .
C33 C 0.6630(3) 0.9170(4) 0.49873(19) 0.0329(11) Uani 1 1 d . . .
C34 C 0.6239(3) 0.8412(4) 0.5081(2) 0.0322(11) Uani 1 1 d . . .
C35 C 0.5587(3) 0.8588(4) 0.4749(2) 0.0354(11) Uani 1 1 d . . .
C36 C 0.5013(3) 0.9923(5) 0.4056(3) 0.0555(18) Uani 1 1 d . . .
H36A H 0.4694 0.9447 0.3895 0.083 Uiso 1 1 calc R . .
H36B H 0.5140 1.0248 0.3718 0.083 Uiso 1 1 calc R . .
H36C H 0.4831 1.0374 0.4298 0.083 Uiso 1 1 calc R . .
C37 C 0.6452(4) 1.0686(4) 0.4326(3) 0.0504(16) Uani 1 1 d . . .
H37A H 0.6189 1.0807 0.3922 0.076 Uiso 1 1 calc R . .
H37B H 0.6897 1.0611 0.4296 0.076 Uiso 1 1 calc R . .
H37C H 0.6417 1.1213 0.4594 0.076 Uiso 1 1 calc R . .
C38 C 0.7322(3) 0.9274(4) 0.5256(2) 0.0392(12) Uani 1 1 d . . .
H38A H 0.7378 0.9623 0.5638 0.059 Uiso 1 1 calc R . .
H38B H 0.7526 0.9613 0.4973 0.059 Uiso 1 1 calc R . .
H38C H 0.7516 0.8655 0.5336 0.059 Uiso 1 1 calc R . .
C39 C 0.6427(3) 0.7572(4) 0.5470(2) 0.0425(13) Uani 1 1 d . . .
H39A H 0.6887 0.7476 0.5530 0.064 Uiso 1 1 calc R . .
H39B H 0.6203 0.7022 0.5271 0.064 Uiso 1 1 calc R . .
H39C H 0.6314 0.7667 0.5864 0.064 Uiso 1 1 calc R . .
C40 C 0.5032(3) 0.7949(5) 0.4740(3) 0.0538(16) Uani 1 1 d . . .
H40A H 0.4899 0.7994 0.5128 0.081 Uiso 1 1 calc R . .
H40B H 0.5156 0.7305 0.4677 0.081 Uiso 1 1 calc R . .
H40C H 0.4678 0.8133 0.4409 0.081 Uiso 1 1 calc R . .
O51 O 0.4406(2) 0.5617(4) 0.0573(2) 0.0682(15) Uani 1 1 d . . .
C52 C 0.4057(4) 0.5731(6) 0.1031(3) 0.0599(17) Uani 1 1 d . A .
H52A H 0.3718 0.5252 0.0989 0.072 Uiso 1 1 calc R . .
H52B H 0.3855 0.6356 0.1000 0.072 Uiso 1 1 calc R . .
C53 C 0.4514(4) 0.5627(7) 0.1626(3) 0.072(2) Uani 1 1 d . . .
H53A H 0.4311 0.5305 0.1924 0.087 Uiso 1 1 calc R A .
H53B H 0.4672 0.6244 0.1791 0.087 Uiso 1 1 calc R . .
C54 C 0.5046(4) 0.5048(6) 0.1482(3) 0.0609(18) Uani 1 1 d . A .
H54A H 0.4969 0.4372 0.1523 0.073 Uiso 0.58(6) 1 calc PR A 1
H54B H 0.5461 0.5218 0.1744 0.073 Uiso 0.58(6) 1 calc PR A 1
H54C H 0.5453 0.5393 0.1592 0.073 Uiso 0.42(6) 1 d PR A 2
H54D H 0.5089 0.4454 0.1712 0.073 Uiso 0.42(6) 1 d PR A 2
C55 C 0.5009(11) 0.533(3) 0.0806(7) 0.072(8) Uani 0.58(6) 1 d P A 1
H55A H 0.5314 0.5839 0.0783 0.087 Uiso 0.58(6) 1 calc PR A 1
H55B H 0.5117 0.4787 0.0574 0.087 Uiso 0.58(6) 1 calc PR A 1
C55' C 0.4868(18) 0.482(3) 0.0854(14) 0.072(8) Uani 0.42(6) 1 d P A 2
H55C H 0.4652 0.4203 0.0795 0.086 Uiso 0.42(6) 1 calc PR A 2
H55D H 0.5245 0.4799 0.0669 0.086 Uiso 0.42(6) 1 calc PR A 2
O1W O 0.5000 0.9557(5) 0.2500 0.0514(15) Uani 1 2 d SD . .
H1W H 0.520(4) 0.924(6) 0.279(3) 0.09(3) Uiso 1 1 d D . .

loop_
_atom_site_aniso_label
_atom_site_aniso_U_11
_atom_site_aniso_U_22
_atom_site_aniso_U_33
_atom_site_aniso_U_23
_atom_site_aniso_U_13
_atom_site_aniso_U_12
Ir1 0.03041(10) 0.03038(11) 0.02351(9) -0.00329(7) 0.00439(7) 0.00351(9)
Pd1 0.02842(18) 0.02644(19) 0.02451(16) 0.00003(13) 0.00497(13) 0.00063(15)
Cl1 0.0391(7) 0.0309(6) 0.0404(6) -0.0028(5) 0.0077(5) -0.0041(5)
Cl2 0.0373(6) 0.0379(7) 0.0344(6) 0.0030(5) 0.0012(5) 0.0070(6)
C1 0.026(2) 0.026(2) 0.025(2) -0.0005(17) 0.0035(17) -0.0001(19)
N1 0.029(2) 0.027(2) 0.0237(17) -0.0028(15) 0.0040(15) -0.0010(17)
N2 0.030(2) 0.035(2) 0.0238(18) -0.0013(16) 0.0040(16) -0.0010(19)
C3 0.036(3) 0.038(3) 0.026(2) -0.008(2) 0.007(2) 0.002(2)
C4 0.036(3) 0.042(3) 0.030(2) -0.011(2) 0.006(2) -0.005(2)
C5 0.036(3) 0.031(3) 0.036(2) -0.009(2) 0.013(2) -0.005(2)
C6 0.059(4) 0.049(4) 0.026(2) -0.001(2) 0.007(2) -0.002(3)
C7 0.052(3) 0.035(3) 0.042(3) -0.005(2) 0.007(2) -0.006(3)
N11 0.0270(19) 0.028(2) 0.0253(17) 0.0013(15) 0.0057(15) 0.0041(17)
N12 0.032(2) 0.027(2) 0.0294(19) 0.0005(16) 0.0089(16) -0.0019(17)
C13 0.029(3) 0.042(3) 0.036(2) -0.002(2) 0.007(2) 0.001(2)
C14 0.025(2) 0.049(4) 0.046(3) 0.011(2) 0.002(2) 0.006(2)
C15 0.031(3) 0.038(3) 0.039(3) 0.006(2) 0.006(2) 0.005(2)
C16 0.034(3) 0.053(4) 0.059(3) 0.013(3) 0.011(3) -0.005(3)
C17 0.039(3) 0.046(4) 0.065(4) 0.020(3) 0.010(3) 0.008(3)
C21 0.031(2) 0.025(2) 0.027(2) -0.0012(17) 0.0105(19) -0.0024(19)
C22 0.028(2) 0.031(3) 0.026(2) -0.0014(19) 0.0025(18) 0.002(2)
O23 0.0325(18) 0.043(2) 0.0252(15) -0.0065(14) 0.0012(13) 0.0066(17)
C23 0.033(3) 0.028(2) 0.024(2) -0.0018(18) 0.0051(18) -0.002(2)
O24 0.0340(18) 0.039(2) 0.0260(16) -0.0044(14) 0.0037(14) 0.0115(16)
C24 0.029(2) 0.026(2) 0.031(2) 0.0021(18) 0.0088(19) 0.002(2)
C25 0.028(2) 0.037(3) 0.027(2) -0.005(2) 0.0008(19) 0.000(2)
C26 0.030(2) 0.031(3) 0.025(2) -0.0020(19) 0.0000(18) -0.002(2)
C31 0.042(3) 0.038(3) 0.033(2) -0.008(2) 0.008(2) 0.011(2)
C32 0.057(3) 0.027(3) 0.024(2) -0.0048(19) 0.011(2) 0.008(2)
C33 0.036(3) 0.040(3) 0.020(2) -0.0051(19) 0.0015(19) 0.002(2)
C34 0.038(3) 0.037(3) 0.024(2) -0.0011(19) 0.0086(19) 0.003(2)
C35 0.037(3) 0.040(3) 0.031(2) -0.008(2) 0.012(2) 0.001(2)
C36 0.055(4) 0.064(4) 0.041(3) -0.008(3) -0.003(3) 0.032(3)
C37 0.081(5) 0.031(3) 0.041(3) 0.002(2) 0.016(3) -0.004(3)
C38 0.040(3) 0.040(3) 0.035(2) -0.006(2) 0.002(2) -0.004(3)
C39 0.055(4) 0.037(3) 0.036(3) 0.007(2) 0.010(2) 0.003(3)
C40 0.040(3) 0.065(4) 0.060(4) -0.005(3) 0.018(3) -0.010(3)
O51 0.057(3) 0.098(4) 0.047(2) -0.011(3) 0.005(2) -0.004(3)
C52 0.055(4) 0.063(5) 0.064(4) -0.004(3) 0.020(3) 0.005(4)
C53 0.069(5) 0.088(6) 0.059(4) -0.018(4) 0.009(4) 0.004(4)
C54 0.055(4) 0.055(4) 0.071(4) -0.002(3) 0.009(3) -0.007(3)
C55 0.062(10) 0.10(2) 0.054(7) -0.001(10) 0.016(7) 0.028(11)
C55' 0.087(18) 0.058(17) 0.078(14) -0.014(13) 0.036(13) 0.014(14)
O1W 0.049(4) 0.044(4) 0.054(4) 0.000 -0.003(3) 0.000

loop_
_atom_type_symbol
_atom_type_description
_atom_type_scat_dispersion_real
_atom_type_scat_dispersion_imag
_atom_type_scat_source
C C 0.0033 0.0016 'International Tables Vol C Tables 4.2.6.8 and 6.1.1.4'
H H 0.0000 0.0000 'International Tables Vol C Tables 4.2.6.8 and 6.1.1.4'
Cl Cl 0.1484 0.1585 'International Tables Vol C Tables 4.2.6.8 and 6.1.1.4'
Ir Ir -1.4442 7.9887 'International Tables Vol C Tables 4.2.6.8 and 6.1.1.4'
N N 0.0061 0.0033 'International Tables Vol C Tables 4.2.6.8 and 6.1.1.4'
O O 0.0106 0.0060 'International Tables Vol C Tables 4.2.6.8 and 6.1.1.4'
Pd Pd -0.9988 1.0072 'International Tables Vol C Tables 4.2.6.8 and 6.1.1.4'

loop_
_geom_angle_atom_site_label_1
_geom_angle_atom_site_label_2
_geom_angle_atom_site_label_3
_geom_angle
O23 Ir1 O24 80.92(13)
O23 Ir1 C32 130.1(2)
O24 Ir1 C32 124.81(17)
O23 Ir1 C34 114.03(17)
O24 Ir1 C34 151.07(19)
C32 Ir1 C34 65.6(2)
O23 Ir1 C35 147.02(19)
O24 Ir1 C35 115.12(18)
C32 Ir1 C35 66.0(2)
C34 Ir1 C35 39.9(2)
O23 Ir1 C31 169.5(2)
O24 Ir1 C31 104.19(17)
C32 Ir1 C31 39.5(2)
C34 Ir1 C31 65.7(2)
C35 Ir1 C31 38.8(2)
O23 Ir1 C33 106.92(17)
O24 Ir1 C33 163.91(18)
C32 Ir1 C33 39.6(2)
C34 Ir1 C33 38.4(2)
C35 Ir1 C33 65.8(2)
C31 Ir1 C33 65.9(2)
N12 Pd1 N2 86.78(16)
N12 Pd1 Cl2 175.83(12)
N2 Pd1 Cl2 91.89(12)
N12 Pd1 Cl1 91.89(12)
N2 Pd1 Cl1 178.11(12)
Cl2 Pd1 Cl1 89.53(5)
N1 C1 N11 108.5(4)
N1 C1 C21 112.2(4)
N11 C1 C21 114.1(4)
N1 C1 H1 107.2
N11 C1 H1 107.2
C21 C1 H1 107.2
C5 N1 N2 111.3(4)
C5 N1 C1 128.0(4)
N2 N1 C1 120.4(4)
C3 N2 N1 105.9(4)
C3 N2 Pd1 136.4(4)
N1 N2 Pd1 117.7(3)
N2 C3 C4 109.7(5)
N2 C3 C6 122.8(5)
C4 C3 C6 127.5(5)
C5 C4 C3 107.4(4)
C5 C4 H4 126.3
C3 C4 H4 126.3
N1 C5 C4 105.7(5)
N1 C5 C7 122.7(4)
C4 C5 C7 131.6(5)
C3 C6 H6A 109.5
C3 C6 H6B 109.5
H6A C6 H6B 109.5
C3 C6 H6C 109.5
H6A C6 H6C 109.5
H6B C6 H6C 109.5
C5 C7 H7A 109.5
C5 C7 H7B 109.5
H7A C7 H7B 109.5
C5 C7 H7C 109.5
H7A C7 H7C 109.5
H7B C7 H7C 109.5
C15 N11 N12 111.1(4)
C15 N11 C1 127.5(4)
N12 N11 C1 120.8(4)
C13 N12 N11 106.2(4)
C13 N12 Pd1 135.7(4)
N11 N12 Pd1 117.7(3)
N12 C13 C14 108.7(5)
N12 C13 C16 122.9(5)
C14 C13 C16 128.4(5)
C15 C14 C13 108.0(5)
C15 C14 H14 126.0
C13 C14 H14 126.0
N11 C15 C14 106.0(5)
N11 C15 C17 123.5(5)
C14 C15 C17 130.5(5)
C13 C16 H16A 109.5
C13 C16 H16B 109.5
H16A C16 H16B 109.5
C13 C16 H16C 109.5
H16A C16 H16C 109.5
H16B C16 H16C 109.5
C15 C17 H17A 109.5
C15 C17 H17B 109.5
H17A C17 H17B 109.5
C15 C17 H17C 109.5
H17A C17 H17C 109.5
H17B C17 H17C 109.5
C26 C21 C22 120.0(4)
C26 C21 C1 121.4(4)
C22 C21 C1 118.1(4)
C23 C22 C21 118.6(4)
C23 C22 H22 120.7
C21 C22 H22 120.7
C23 O23 Ir1 113.0(3)
O23 C23 C22 122.8(4)
O23 C23 C24 116.2(4)
C22 C23 C24 121.0(4)
C24 O24 Ir1 113.4(3)
O24 C24 C23 116.4(4)
O24 C24 C25 123.3(4)
C23 C24 C25 120.4(5)
C26 C25 C24 118.9(5)
C26 C25 H25 120.5
C24 C25 H25 120.5
C25 C26 C21 121.1(4)
C25 C26 H26 119.5
C21 C26 H26 119.5
C35 C31 C32 108.1(5)
C35 C31 C36 125.5(6)
C32 C31 C36 126.3(6)
C35 C31 Ir1 70.3(3)
C32 C31 Ir1 69.5(3)
C36 C31 Ir1 125.1(4)
C31 C32 C33 108.0(5)
C31 C32 C37 126.2(5)
C33 C32 C37 125.7(6)
C31 C32 Ir1 71.0(3)
C33 C32 Ir1 71.6(3)
C37 C32 Ir1 122.0(4)
C34 C33 C32 107.4(5)
C34 C33 C38 126.1(5)
C32 C33 C38 126.5(5)
C34 C33 Ir1 69.8(3)
C32 C33 Ir1 68.9(3)
C38 C33 Ir1 126.3(4)
C33 C34 C35 109.0(5)
C33 C34 C39 127.7(5)
C35 C34 C39 123.3(5)
C33 C34 Ir1 71.9(3)
C35 C34 Ir1 70.2(3)
C39 C34 Ir1 126.0(4)
C31 C35 C34 107.4(5)
C31 C35 C40 127.5(5)
C34 C35 C40 125.1(5)
C31 C35 Ir1 70.9(3)
C34 C35 Ir1 69.9(3)
C40 C35 Ir1 124.7(4)
C31 C36 H36A 109.5
C31 C36 H36B 109.5
H36A C36 H36B 109.5
C31 C36 H36C 109.5
H36A C36 H36C 109.5
H36B C36 H36C 109.5
C32 C37 H37A 109.5
C32 C37 H37B 109.5
H37A C37 H37B 109.5
C32 C37 H37C 109.5
H37A C37 H37C 109.5
H37B C37 H37C 109.5
C33 C38 H38A 109.5
C33 C38 H38B 109.5
H38A C38 H38B 109.5
C33 C38 H38C 109.5
H38A C38 H38C 109.5
H38B C38 H38C 109.5
C34 C39 H39A 109.5
C34 C39 H39B 109.5
H39A C39 H39B 109.5
C34 C39 H39C 109.5
H39A C39 H39C 109.5
H39B C39 H39C 109.5
C35 C40 H40A 109.5
C35 C40 H40B 109.5
H40A C40 H40B 109.5
C35 C40 H40C 109.5
H40A C40 H40C 109.5
H40B C40 H40C 109.5
C55 O51 C52 111.6(9)
C55 O51 C55' 31.3(12)
C52 O51 C55' 100.4(15)
O51 C52 C53 107.2(6)
O51 C52 H52A 110.3
C53 C52 H52A 110.3
O51 C52 H52B 110.3
C53 C52 H52B 110.3
H52A C52 H52B 108.5
C52 C53 C54 104.3(6)
C52 C53 H53A 110.9
C54 C53 H53A 110.9
C52 C53 H53B 110.9
C54 C53 H53B 110.9
H53A C53 H53B 108.9
C55' C54 C53 106.7(12)
C55' C54 C55 31.0(11)
C53 C54 C55 100.8(10)
C55' C54 H54A 81.5
C53 C54 H54A 111.6
C55 C54 H54A 111.6
C55' C54 H54B 131.7
C53 C54 H54B 111.6
C55 C54 H54B 111.6
H54A C54 H54B 109.4
C55' C54 H54C 113.4
C53 C54 H54C 110.3
C55 C54 H54C 88.3
H54A C54 H54C 128.4
H54B C54 H54C 24.6
C55' C54 H54D 107.3
C53 C54 H54D 110.5
C55 C54 H54D 135.4
H54A C54 H54D 27.1
H54B C54 H54D 85.9
H54C C54 H54D 108.6
O51 C55 C54 107.4(14)
O51 C55 H55A 110.2
C54 C55 H55A 110.2
O51 C55 H55B 110.2
C54 C55 H55B 110.2
H55A C55 H55B 108.5
C54 C55' O51 104.2(17)
C54 C55' H55C 110.9
O51 C55' H55C 110.9
C54 C55' H55D 110.9
O51 C55' H55D 110.9
H55C C55' H55D 108.9

loop_
_geom_bond_atom_site_label_1
_geom_bond_atom_site_label_2
_geom_bond_distance
Ir1 O23 1.993(4)
Ir1 O24 1.997(3)
Ir1 C32 2.132(5)
Ir1 C34 2.142(5)
Ir1 C35 2.145(5)
Ir1 C31 2.153(5)
Ir1 C33 2.169(4)
Pd1 N12 2.030(4)
Pd1 N2 2.053(4)
Pd1 Cl2 2.2831(13)
Pd1 Cl1 2.2872(13)
C1 N1 1.453(5)
C1 N11 1.459(6)
C1 C21 1.525(7)
C1 H1 1.0000
N1 C5 1.359(6)
N1 N2 1.367(6)
N2 C3 1.340(6)
C3 C4 1.387(8)
C3 C6 1.496(7)
C4 C5 1.377(7)
C4 H4 0.9500
C5 C7 1.483(8)
C6 H6A 0.9800
C6 H6B 0.9800
C6 H6C 0.9800
C7 H7A 0.9800
C7 H7B 0.9800
C7 H7C 0.9800
N11 C15 1.356(6)
N11 N12 1.370(6)
N12 C13 1.344(7)
C13 C14 1.396(8)
C13 C16 1.481(8)
C14 C15 1.365(8)
C14 H14 0.9500
C15 C17 1.486(8)
C16 H16A 0.9800
C16 H16B 0.9800
C16 H16C 0.9800
C17 H17A 0.9800
C17 H17B 0.9800
C17 H17C 0.9800
C21 C26 1.397(7)
C21 C22 1.398(6)
C22 C23 1.386(7)
C22 H22 0.9500
O23 C23 1.360(5)
C23 C24 1.391(7)
O24 C24 1.345(6)
C24 C25 1.392(7)
C25 C26 1.376(7)
C25 H25 0.9500
C26 H26 0.9500
C31 C35 1.427(8)
C31 C32 1.449(8)
C31 C36 1.504(8)
C32 C33 1.457(7)
C32 C37 1.481(8)
C33 C34 1.416(8)
C33 C38 1.489(7)
C34 C35 1.463(7)
C34 C39 1.492(7)
C35 C40 1.501(9)
C36 H36A 0.9800
C36 H36B 0.9800
C36 H36C 0.9800
C37 H37A 0.9800
C37 H37B 0.9800
C37 H37C 0.9800
C38 H38A 0.9800
C38 H38B 0.9800
C38 H38C 0.9800
C39 H39A 0.9800
C39 H39B 0.9800
C39 H39C 0.9800
C40 H40A 0.9800
C40 H40B 0.9800
C40 H40C 0.9800
O51 C55 1.356(18)
O51 C52 1.411(8)
O51 C55' 1.56(3)
C52 C53 1.490(10)
C52 H52A 0.9900
C52 H52B 0.9900
C53 C54 1.503(11)
C53 H53A 0.9900
C53 H53B 0.9900
C54 C55' 1.43(3)
C54 C55 1.56(2)
C54 H54A 0.9900
C54 H54B 0.9900
C54 H54C 0.9901
C54 H54D 0.9899
C55 H55A 0.9900
C55 H55B 0.9900
C55' H55C 0.9900
C55' H55D 0.9900
O1W H1W 0.825(10)

loop_
_geom_hbond_atom_site_label_D
_geom_hbond_atom_site_label_H
_geom_hbond_atom_site_label_A
_geom_hbond_distance_DH
_geom_hbond_distance_HA
_geom_hbond_distance_DA
_geom_hbond_angle_DHA
O1W H1W O24 0.825(10) 2.03(3) 2.825(6) 162(10)

loop_
_geom_torsion_atom_site_label_1
_geom_torsion_atom_site_label_2
_geom_torsion_atom_site_label_3
_geom_torsion_atom_site_label_4
_geom_torsion
N11 C1 N1 C5 126.8(5)
C21 C1 N1 C5 -106.3(6)
N11 C1 N1 N2 -60.5(5)
C21 C1 N1 N2 66.4(6)
C5 N1 N2 C3 -1.5(6)
C1 N1 N2 C3 -175.3(4)
C5 N1 N2 Pd1 176.8(3)
C1 N1 N2 Pd1 3.0(6)
N12 Pd1 N2 C3 -141.4(5)
Cl2 Pd1 N2 C3 42.5(5)
Cl1 Pd1 N2 C3 -96(4)
N12 Pd1 N2 N1 41.0(3)
Cl2 Pd1 N2 N1 -135.1(3)
Cl1 Pd1 N2 N1 86(4)
N1 N2 C3 C4 1.5(6)
Pd1 N2 C3 C4 -176.3(4)
N1 N2 C3 C6 -175.7(5)
Pd1 N2 C3 C6 6.5(9)
N2 C3 C4 C5 -1.0(6)
C6 C3 C4 C5 176.0(6)
N2 N1 C5 C4 0.9(6)
C1 N1 C5 C4 174.1(5)
N2 N1 C5 C7 179.8(5)
C1 N1 C5 C7 -7.0(8)
C3 C4 C5 N1 0.1(6)
C3 C4 C5 C7 -178.7(6)
N1 C1 N11 C15 -111.6(5)
C21 C1 N11 C15 122.5(5)
N1 C1 N11 N12 59.2(5)
C21 C1 N11 N12 -66.7(5)
C15 N11 N12 C13 -1.6(5)
C1 N11 N12 C13 -173.8(4)
C15 N11 N12 Pd1 172.1(3)
C1 N11 N12 Pd1 -0.1(5)
N2 Pd1 N12 C13 129.2(5)
Cl2 Pd1 N12 C13 -159.4(14)
Cl1 Pd1 N12 C13 -49.5(5)
N2 Pd1 N12 N11 -42.2(3)
Cl2 Pd1 N12 N11 29.3(19)
Cl1 Pd1 N12 N11 139.2(3)
N11 N12 C13 C14 0.6(6)
Pd1 N12 C13 C14 -171.4(4)
N11 N12 C13 C16 177.1(5)
Pd1 N12 C13 C16 5.1(9)
N12 C13 C14 C15 0.5(7)
C16 C13 C14 C15 -175.7(6)
N12 N11 C15 C14 1.9(6)
C1 N11 C15 C14 173.5(5)
N12 N11 C15 C17 -177.1(5)
C1 N11 C15 C17 -5.5(8)
C13 C14 C15 N11 -1.5(6)
C13 C14 C15 C17 177.5(6)
N1 C1 C21 C26 12.6(7)
N11 C1 C21 C26 136.5(5)
N1 C1 C21 C22 -174.9(4)
N11 C1 C21 C22 -51.0(6)
C26 C21 C22 C23 -0.5(7)
C1 C21 C22 C23 -173.2(5)
O24 Ir1 O23 C23 -2.2(3)
C32 Ir1 O23 C23 -130.6(3)
C34 Ir1 O23 C23 151.9(3)
C35 Ir1 O23 C23 120.7(4)
C31 Ir1 O23 C23 -122.1(9)
C33 Ir1 O23 C23 -167.8(3)
Ir1 O23 C23 C22 -176.9(4)
Ir1 O23 C23 C24 1.8(6)
C21 C22 C23 O23 179.1(5)
C21 C22 C23 C24 0.4(8)
O23 Ir1 O24 C24 2.2(3)
C32 Ir1 O24 C24 135.4(4)
C34 Ir1 O24 C24 -122.0(4)
C35 Ir1 O24 C24 -147.4(3)
C31 Ir1 O24 C24 172.9(4)
C33 Ir1 O24 C24 122.9(6)
Ir1 O24 C24 C23 -1.9(6)
Ir1 O24 C24 C25 177.7(4)
O23 C23 C24 O24 0.1(7)
C22 C23 C24 O24 178.8(5)
O23 C23 C24 C25 -179.6(5)
C22 C23 C24 C25 -0.8(8)
O24 C24 C25 C26 -178.3(5)
C23 C24 C25 C26 1.3(8)
C24 C25 C26 C21 -1.4(8)
C22 C21 C26 C25 1.0(8)
C1 C21 C26 C25 173.4(5)
O23 Ir1 C31 C35 -129.4(9)
O24 Ir1 C31 C35 112.6(3)
C32 Ir1 C31 C35 -119.2(4)
C34 Ir1 C31 C35 -38.6(3)
C33 Ir1 C31 C35 -80.8(3)
O23 Ir1 C31 C32 -10.2(11)
O24 Ir1 C31 C32 -128.2(3)
C34 Ir1 C31 C32 80.5(3)
C35 Ir1 C31 C32 119.2(4)
C33 Ir1 C31 C32 38.3(3)
O23 Ir1 C31 C36 110.5(10)
O24 Ir1 C31 C36 -7.6(6)
C32 Ir1 C31 C36 120.7(7)
C34 Ir1 C31 C36 -158.8(6)
C35 Ir1 C31 C36 -120.2(7)
C33 Ir1 C31 C36 159.0(6)
C35 C31 C32 C33 -2.5(5)
C36 C31 C32 C33 178.5(5)
Ir1 C31 C32 C33 -62.4(3)
C35 C31 C32 C37 176.1(5)
C36 C31 C32 C37 -2.9(8)
Ir1 C31 C32 C37 116.3(5)
C35 C31 C32 Ir1 59.9(3)
C36 C31 C32 Ir1 -119.1(5)
O23 Ir1 C32 C31 177.6(3)
O24 Ir1 C32 C31 68.0(4)
C34 Ir1 C32 C31 -80.7(3)
C35 Ir1 C32 C31 -36.8(3)
C33 Ir1 C32 C31 -117.4(4)
O23 Ir1 C32 C33 -65.1(4)
O24 Ir1 C32 C33 -174.6(3)
C34 Ir1 C32 C33 36.6(3)
C35 Ir1 C32 C33 80.6(3)
C31 Ir1 C32 C33 117.4(4)
O23 Ir1 C32 C37 56.1(6)
O24 Ir1 C32 C37 -53.4(6)
C34 Ir1 C32 C37 157.8(6)
C35 Ir1 C32 C37 -158.3(6)
C31 Ir1 C32 C37 -121.5(6)
C33 Ir1 C32 C37 121.2(7)
C31 C32 C33 C34 2.7(5)
C37 C32 C33 C34 -176.0(5)
Ir1 C32 C33 C34 -59.4(3)
C31 C32 C33 C38 -177.8(5)
C37 C32 C33 C38 3.6(8)
Ir1 C32 C33 C38 120.2(5)
C31 C32 C33 Ir1 62.0(3)
C37 C32 C33 Ir1 -116.6(5)
O23 Ir1 C33 C34 -107.5(3)
O24 Ir1 C33 C34 135.1(6)
C32 Ir1 C33 C34 118.9(5)
C35 Ir1 C33 C34 38.0(3)
C31 Ir1 C33 C34 80.7(3)
O23 Ir1 C33 C32 133.5(3)
O24 Ir1 C33 C32 16.2(8)
C34 Ir1 C33 C32 -118.9(5)
C35 Ir1 C33 C32 -80.9(4)
C31 Ir1 C33 C32 -38.2(3)
O23 Ir1 C33 C38 13.0(5)
O24 Ir1 C33 C38 -104.4(7)
C32 Ir1 C33 C38 -120.5(6)
C34 Ir1 C33 C38 120.6(6)
C35 Ir1 C33 C38 158.6(6)
C31 Ir1 C33 C38 -158.8(6)
C32 C33 C34 C35 -1.8(5)
C38 C33 C34 C35 178.6(5)
Ir1 C33 C34 C35 -60.6(3)
C32 C33 C34 C39 -179.4(5)
C38 C33 C34 C39 1.1(8)
Ir1 C33 C34 C39 121.9(5)
C32 C33 C34 Ir1 58.8(3)
C38 C33 C34 Ir1 -120.8(5)
O23 Ir1 C34 C33 87.2(3)
O24 Ir1 C34 C33 -156.1(3)
C32 Ir1 C34 C33 -37.8(3)
C35 Ir1 C34 C33 -118.9(5)
C31 Ir1 C34 C33 -81.3(3)
O23 Ir1 C34 C35 -154.0(3)
O24 Ir1 C34 C35 -37.3(5)
C32 Ir1 C34 C35 81.1(3)
C31 Ir1 C34 C35 37.6(3)
C33 Ir1 C34 C35 118.9(5)
O23 Ir1 C34 C39 -36.7(5)
O24 Ir1 C34 C39 80.0(6)
C32 Ir1 C34 C39 -161.6(6)
C35 Ir1 C34 C39 117.3(6)
C31 Ir1 C34 C39 154.9(6)
C33 Ir1 C34 C39 -123.8(6)
C32 C31 C35 C34 1.4(5)
C36 C31 C35 C34 -179.6(5)
Ir1 C31 C35 C34 60.7(3)
C32 C31 C35 C40 -179.0(5)
C36 C31 C35 C40 0.0(9)
Ir1 C31 C35 C40 -119.7(6)
C32 C31 C35 Ir1 -59.4(3)
C36 C31 C35 Ir1 119.7(5)
C33 C34 C35 C31 0.3(5)
C39 C34 C35 C31 178.0(5)
Ir1 C34 C35 C31 -61.4(3)
C33 C34 C35 C40 -179.3(5)
C39 C34 C35 C40 -1.6(8)
Ir1 C34 C35 C40 119.0(5)
C33 C34 C35 Ir1 61.7(3)
C39 C34 C35 Ir1 -120.7(5)
O23 Ir1 C35 C31 165.0(3)
O24 Ir1 C35 C31 -81.3(3)
C32 Ir1 C35 C31 37.5(3)
C34 Ir1 C35 C31 117.6(4)
C33 Ir1 C35 C31 81.0(3)
O23 Ir1 C35 C34 47.4(5)
O24 Ir1 C35 C34 161.1(3)
C32 Ir1 C35 C34 -80.1(3)
C31 Ir1 C35 C34 -117.6(4)
C33 Ir1 C35 C34 -36.6(3)
O23 Ir1 C35 C40 -72.0(6)
O24 Ir1 C35 C40 41.7(6)
C32 Ir1 C35 C40 160.4(6)
C34 Ir1 C35 C40 -119.4(7)
C31 Ir1 C35 C40 123.0(6)
C33 Ir1 C35 C40 -156.0(6)
C55 O51 C52 C53 8(2)
C55' O51 C52 C53 38.8(18)
O51 C52 C53 C54 -24.3(9)
C52 C53 C54 C55' -3(2)
C52 C53 C54 C55 28.7(19)
C52 O51 C55 C54 11(3)
C55' O51 C55 C54 -63(3)
C55' C54 C55 O51 80(3)
C53 C54 C55 O51 -25(3)
C53 C54 C55' O51 26(3)
C55 C54 C55' O51 -57(3)
C55 O51 C55' C54 74(3)
C52 O51 C55' C54 -40(3)
